data_7205969
loop_
_publ_author_name
'Wu, Chia-Jun'
'Sie, Ming-Jhe'
'Hsiao, Hui-Lin'
'Chen, Jhy-Der'

_publ_section_title
;
 Diverse Ag(i) complexes constructed from
 methyl-4-(5-halopyrimidin-2-ylcarbamoyl)benzoate ligands: roles of the
 halogen atom and anion
;
_journal_issue 12
_journal_name_full CrystEngComm
_journal_page_first 4121
_journal_paper_doi 10.1039/c1ce05102d
_journal_volume 13
_journal_year 2011
_chemical_formula_sum 'C52 H40 Ag2 F12 I4 N12 O12 Sb2'
_chemical_formula_weight 2219.80
_chemical_name_systematic
;
?
;
_space_group_IT_number 2
_symmetry_cell_setting triclinic
_symmetry_space_group_name_Hall '-P 1'
_symmetry_space_group_name_H-M 'P -1'
_atom_sites_solution_hydrogens geom
_atom_sites_solution_primary direct
_atom_sites_solution_secondary difmap
_audit_creation_method SHELXL-97
_cell_angle_alpha 77.832(11)
_cell_angle_beta 74.406(10)
_cell_angle_gamma 74.254(8)
_cell_formula_units_Z 1
_cell_length_a 11.6733(10)
_cell_length_b 12.0649(8)
_cell_length_c 12.8161(19)
_cell_measurement_reflns_used 28
_cell_measurement_temperature 295(2)
_cell_measurement_theta_max 12.51
_cell_measurement_theta_min 5.10
_cell_volume 1654.7(3)
_computing_cell_refinement 'Bruker XSCANS'
_computing_data_collection 'Bruker XSCANS'
_computing_data_reduction 'Bruker SHELXTL'
_computing_molecular_graphics 'Bruker SHELXTL'
_computing_publication_material 'Bruker SHELXTL'
_computing_structure_refinement 'SHELXL-97 (Sheldrick, 2008)'
_computing_structure_solution 'SHELXS-97 (Sheldrick, 2008)'
_diffrn_ambient_temperature 295(2)
_diffrn_measured_fraction_theta_full 0.990
_diffrn_measured_fraction_theta_max 0.990
_diffrn_measurement_device_type 'Bruker P4'
_diffrn_measurement_method '\w scans'
_diffrn_radiation_monochromator graphite
_diffrn_radiation_source 'fine-focus sealed tube'
_diffrn_radiation_type MoK\a
_diffrn_radiation_wavelength 0.71073
_diffrn_reflns_av_R_equivalents 0.0197
_diffrn_reflns_av_sigmaI/netI 0.0255
_diffrn_reflns_limit_h_max 13
_diffrn_reflns_limit_h_min -1
_diffrn_reflns_limit_k_max 14
_diffrn_reflns_limit_k_min -13
_diffrn_reflns_limit_l_max 15
_diffrn_reflns_limit_l_min -14
_diffrn_reflns_number 6695
_diffrn_reflns_theta_full 25.00
_diffrn_reflns_theta_max 25.00
_diffrn_reflns_theta_min 2.20
_exptl_absorpt_coefficient_mu 3.357
_exptl_absorpt_correction_T_max 0.5266
_exptl_absorpt_correction_T_min 0.3650
_exptl_absorpt_correction_type empirical
_exptl_crystal_colour colorless
_exptl_crystal_density_diffrn 2.228
_exptl_crystal_density_method 'not measured'
_exptl_crystal_description block
_exptl_crystal_F_000 1048
_exptl_crystal_size_max 0.60
_exptl_crystal_size_mid 0.40
_exptl_crystal_size_min 0.30
_refine_diff_density_max 1.336
_refine_diff_density_min -1.952
_refine_diff_density_rms 0.104
_refine_ls_extinction_coef 0.0062(3)
_refine_ls_extinction_expression Fc^*^=kFc[1+0.001xFc^2^\l^3^/sin(2\q)]^-1/4^
_refine_ls_extinction_method SHELXL
_refine_ls_goodness_of_fit_ref 1.068
_refine_ls_hydrogen_treatment constr
_refine_ls_matrix_type full
_refine_ls_number_parameters 456
_refine_ls_number_reflns 5769
_refine_ls_number_restraints 0
_refine_ls_restrained_S_all 1.068
_refine_ls_R_factor_all 0.0519
_refine_ls_R_factor_gt 0.0429
_refine_ls_shift/su_max 0.001
_refine_ls_shift/su_mean 0.000
_refine_ls_structure_factor_coef Fsqd
_refine_ls_weighting_details 'calc w=1/[\s^2^(Fo^2^)+(0.0369P)^2^+6.6733P] where P=(Fo^2^+2Fc^2^)/3'
_refine_ls_weighting_scheme calc
_refine_ls_wR_factor_gt 0.0999
_refine_ls_wR_factor_ref 0.1059
_reflns_number_gt 4879
_reflns_number_total 5769
_reflns_threshold_expression >2sigma(I)
_cod_data_source_file c1ce05102d.txt
_cod_data_source_block 8
_cod_depositor_comments
;
The following automatic conversions were performed:
'_symmetry_cell_setting' value 'Triclinic' changed to 'triclinic'
according to '/home/saulius/struct/CIF-dictionaries/cif_core.dic'
dictionary named 'cif_core.dic' version 2.4.1 from 2010-06-29.

Automatic conversion script
Id: cif_fix_enum 1555 2011-01-17 13:19:09Z saulius 
;
_cod_original_sg_symbol_H-M P-1
_cod_database_code 7205969

loop_
_symmetry_equiv_pos_as_xyz
'x, y, z'
'-x, -y, -z'

loop_
_atom_site_label
_atom_site_type_symbol
_atom_site_fract_x
_atom_site_fract_y
_atom_site_fract_z
_atom_site_U_iso_or_equiv
_atom_site_adp_type
_atom_site_occupancy
_atom_site_symmetry_multiplicity
_atom_site_calc_flag
_atom_site_refinement_flags
_atom_site_disorder_assembly
_atom_site_disorder_group
Ag Ag 0.51307(5) 0.84201(4) 0.85692(4) 0.05344(16) Uani 1 1 d . . .
I1 I 0.43101(4) 1.32773(4) 0.96120(4) 0.06146(16) Uani 1 1 d . . .
I2 I 0.36280(6) 0.54592(6) 0.62184(5) 0.0917(2) Uani 1 1 d . . .
O1 O 0.5705(5) 0.8551(4) 0.6620(4) 0.0689(14) Uani 1 1 d . . .
O2 O 0.8978(5) 0.8378(4) 0.0925(4) 0.0661(13) Uani 1 1 d . . .
O3 O 0.8324(5) 0.6731(4) 0.1568(4) 0.0664(13) Uani 1 1 d . . .
O4 O 0.3247(4) 0.9427(4) 0.9743(4) 0.0587(12) Uani 1 1 d . . .
O5 O -0.1297(5) 1.1003(5) 1.4657(4) 0.0768(15) Uani 1 1 d . . .
O6 O -0.0002(5) 1.2172(4) 1.4184(4) 0.0716(14) Uani 1 1 d . . .
N1 N 0.5426(5) 1.0340(4) 0.7877(4) 0.0477(12) Uani 1 1 d . . .
N2 N 0.6284(6) 1.1835(5) 0.6666(5) 0.0688(17) Uani 1 1 d . . .
N3 N 0.6563(5) 1.0120(5) 0.6070(4) 0.0516(13) Uani 1 1 d . . .
H3A H 0.7118 1.0377 0.5559 0.062 Uiso 1 1 calc R . .
N4 N 0.3388(5) 0.7713(5) 0.8489(4) 0.0558(14) Uani 1 1 d . . .
N5 N 0.1401(5) 0.7375(5) 0.8818(4) 0.0576(14) Uani 1 1 d . . .
N6 N 0.1752(5) 0.8492(4) 0.9874(4) 0.0484(12) Uani 1 1 d . . .
H6 H 0.1026 0.8447 1.0238 0.058 Uiso 1 1 calc R . .
C1 C 0.4933(6) 1.1075(6) 0.8624(5) 0.0519(15) Uani 1 1 d . . .
H1 H 0.4465 1.0816 0.9297 0.062 Uiso 1 1 calc R . .
C2 C 0.5096(6) 1.2185(5) 0.8427(5) 0.0490(14) Uani 1 1 d . . .
C3 C 0.5806(7) 1.2529(6) 0.7421(6) 0.069(2) Uani 1 1 d . . .
H3B H 0.5954 1.3272 0.7271 0.082 Uiso 1 1 calc R . .
C4 C 0.6054(5) 1.0776(5) 0.6927(5) 0.0474(14) Uani 1 1 d . . .
C5 C 0.6312(6) 0.9137(5) 0.5923(5) 0.0477(14) Uani 1 1 d . . .
C6 C 0.6844(6) 0.8816(5) 0.4798(5) 0.0487(14) Uani 1 1 d . . .
C7 C 0.6926(6) 0.9625(6) 0.3872(5) 0.0532(15) Uani 1 1 d . . .
H7 H 0.6656 1.0415 0.3924 0.064 Uiso 1 1 calc R . .
C8 C 0.7414(6) 0.9263(6) 0.2854(5) 0.0570(16) Uani 1 1 d . . .
H8 H 0.7468 0.9815 0.2226 0.068 Uiso 1 1 calc R . .
C9 C 0.7819(6) 0.8099(6) 0.2762(5) 0.0494(14) Uani 1 1 d . . .
C10 C 0.7706(7) 0.7284(6) 0.3684(5) 0.0635(18) Uani 1 1 d . . .
H10 H 0.7962 0.6495 0.3625 0.076 Uiso 1 1 calc R . .
C11 C 0.7213(8) 0.7635(6) 0.4703(5) 0.0664(19) Uani 1 1 d . . .
H11 H 0.7126 0.7081 0.5327 0.080 Uiso 1 1 calc R . .
C12 C 0.8440(6) 0.7768(6) 0.1648(5) 0.0527(15) Uani 1 1 d . . .
C13 C 0.8992(7) 0.6280(7) 0.0564(6) 0.073(2) Uani 1 1 d . . .
H13A H 0.8844 0.5529 0.0588 0.109 Uiso 1 1 calc R . .
H13B H 0.9850 0.6208 0.0483 0.109 Uiso 1 1 calc R . .
H13C H 0.8726 0.6802 -0.0046 0.109 Uiso 1 1 calc R . .
C14 C 0.3755(6) 0.7029(6) 0.7701(6) 0.0606(17) Uani 1 1 d . . .
H14A H 0.4566 0.6906 0.7315 0.073 Uiso 1 1 calc R . .
C15 C 0.2989(6) 0.6512(6) 0.7447(5) 0.0550(16) Uani 1 1 d . . .
C16 C 0.1792(7) 0.6715(6) 0.8029(6) 0.0627(18) Uani 1 1 d . . .
H16 H 0.1245 0.6380 0.7865 0.075 Uiso 1 1 calc R . .
C17 C 0.2221(5) 0.7842(5) 0.9011(5) 0.0446(13) Uani 1 1 d . . .
C18 C 0.2272(6) 0.9189(5) 1.0229(5) 0.0446(13) Uani 1 1 d . . .
C19 C 0.1567(5) 0.9700(5) 1.1241(4) 0.0421(12) Uani 1 1 d . . .
C20 C 0.0724(6) 0.9199(5) 1.2037(5) 0.0517(15) Uani 1 1 d . . .
H20 H 0.0569 0.8510 1.1955 0.062 Uiso 1 1 calc R . .
C21 C 0.0108(6) 0.9716(6) 1.2958(5) 0.0556(16) Uani 1 1 d . . .
H21 H -0.0461 0.9375 1.3492 0.067 Uiso 1 1 calc R . .
C22 C 0.0336(6) 1.0744(5) 1.3088(5) 0.0460(13) Uani 1 1 d . . .
C23 C 0.1198(6) 1.1244(5) 1.2310(5) 0.0506(15) Uani 1 1 d . . .
H23 H 0.1369 1.1921 1.2405 0.061 Uiso 1 1 calc R . .
C24 C 0.1807(6) 1.0720(6) 1.1385(5) 0.0510(15) Uani 1 1 d . . .
H24 H 0.2384 1.1056 1.0855 0.061 Uiso 1 1 calc R . .
C25 C -0.0420(6) 1.1305(6) 1.4058(5) 0.0540(15) Uani 1 1 d . . .
C26 C -0.0703(8) 1.2851(7) 1.5052(6) 0.079(2) Uani 1 1 d . . .
H26A H -0.0298 1.3442 1.5060 0.118 Uiso 1 1 calc R . .
H26B H -0.0769 1.2349 1.5744 0.118 Uiso 1 1 calc R . .
H26C H -0.1504 1.3210 1.4925 0.118 Uiso 1 1 calc R . .
Sb Sb 0.80469(6) 0.49919(5) 0.76804(5) 0.0812(2) Uani 1 1 d . . .
F1 F 0.9214(10) 0.3665(7) 0.7609(8) 0.188(4) Uani 1 1 d . A .
F2 F 0.7734(10) 0.4721(8) 0.9159(6) 0.194(4) Uani 1 1 d . A .
F3 F 0.9241(15) 0.5619(11) 0.7898(14) 0.296(8) Uani 1 1 d . A .
F4 F 0.6476(19) 0.581(2) 0.8065(16) 0.260(16) Uani 0.50 1 d P A 1
F4' F 0.7411(14) 0.6608(9) 0.7606(12) 0.113(4) Uani 0.50 1 d P A 2
F5 F 0.8731(16) 0.5414(12) 0.6207(9) 0.130(5) Uani 0.50 1 d P A 1
F5' F 0.761(2) 0.4861(16) 0.6446(14) 0.171(8) Uani 0.50 1 d P A 1
F6 F 0.683(2) 0.474(2) 0.746(2) 0.192(8) Uiso 0.50 1 d P A 2
F6' F 0.745(2) 0.3520(17) 0.802(2) 0.214(10) Uani 0.50 1 d P A 2

loop_
_atom_site_aniso_label
_atom_site_aniso_U_11
_atom_site_aniso_U_22
_atom_site_aniso_U_33
_atom_site_aniso_U_23
_atom_site_aniso_U_13
_atom_site_aniso_U_12
Ag 0.0580(3) 0.0597(3) 0.0431(3) -0.0210(2) 0.0061(2) -0.0213(2)
I1 0.0738(3) 0.0552(3) 0.0524(3) -0.0275(2) -0.0011(2) -0.0079(2)
I2 0.0958(4) 0.1039(5) 0.0898(4) -0.0690(4) 0.0019(3) -0.0273(3)
O1 0.091(4) 0.073(3) 0.044(2) -0.027(2) 0.021(2) -0.042(3)
O2 0.086(3) 0.070(3) 0.039(2) -0.016(2) 0.000(2) -0.020(3)
O3 0.074(3) 0.077(3) 0.055(3) -0.038(2) 0.006(2) -0.026(3)
O4 0.054(3) 0.066(3) 0.059(3) -0.034(2) 0.015(2) -0.029(2)
O5 0.074(3) 0.095(4) 0.061(3) -0.041(3) 0.024(3) -0.036(3)
O6 0.090(4) 0.072(3) 0.058(3) -0.039(2) 0.012(3) -0.033(3)
N1 0.053(3) 0.052(3) 0.040(3) -0.020(2) 0.006(2) -0.020(2)
N2 0.092(4) 0.060(4) 0.050(3) -0.022(3) 0.018(3) -0.033(3)
N3 0.056(3) 0.059(3) 0.039(3) -0.024(2) 0.010(2) -0.021(3)
N4 0.050(3) 0.065(3) 0.057(3) -0.034(3) 0.008(2) -0.020(3)
N5 0.053(3) 0.072(4) 0.053(3) -0.030(3) 0.000(2) -0.019(3)
N6 0.050(3) 0.058(3) 0.038(2) -0.019(2) 0.008(2) -0.022(2)
C1 0.055(4) 0.063(4) 0.039(3) -0.022(3) 0.005(3) -0.021(3)
C2 0.055(4) 0.051(3) 0.042(3) -0.023(3) -0.001(3) -0.011(3)
C3 0.091(5) 0.058(4) 0.055(4) -0.020(3) 0.009(4) -0.030(4)
C4 0.047(3) 0.057(4) 0.038(3) -0.019(3) 0.006(2) -0.017(3)
C5 0.050(3) 0.053(3) 0.038(3) -0.017(3) 0.000(3) -0.011(3)
C6 0.050(3) 0.055(4) 0.040(3) -0.022(3) 0.004(3) -0.013(3)
C7 0.063(4) 0.051(4) 0.042(3) -0.018(3) -0.006(3) -0.005(3)
C8 0.072(4) 0.062(4) 0.031(3) -0.008(3) -0.007(3) -0.010(3)
C9 0.053(4) 0.062(4) 0.035(3) -0.021(3) -0.004(3) -0.012(3)
C10 0.089(5) 0.050(4) 0.050(4) -0.022(3) 0.002(3) -0.021(4)
C11 0.098(6) 0.054(4) 0.042(3) -0.012(3) 0.002(3) -0.023(4)
C12 0.053(4) 0.065(4) 0.041(3) -0.020(3) -0.010(3) -0.006(3)
C13 0.073(5) 0.090(5) 0.059(4) -0.045(4) 0.004(4) -0.017(4)
C14 0.059(4) 0.062(4) 0.063(4) -0.031(3) 0.003(3) -0.017(3)
C15 0.067(4) 0.053(4) 0.049(3) -0.024(3) -0.003(3) -0.017(3)
C16 0.067(4) 0.070(5) 0.064(4) -0.030(4) -0.011(3) -0.027(4)
C17 0.050(3) 0.046(3) 0.039(3) -0.011(2) -0.003(3) -0.017(3)
C18 0.051(3) 0.040(3) 0.040(3) -0.011(2) 0.000(3) -0.011(3)
C19 0.045(3) 0.045(3) 0.035(3) -0.012(2) -0.002(2) -0.010(3)
C20 0.064(4) 0.048(3) 0.043(3) -0.017(3) 0.005(3) -0.022(3)
C21 0.066(4) 0.058(4) 0.041(3) -0.015(3) 0.011(3) -0.028(3)
C22 0.052(3) 0.049(3) 0.035(3) -0.013(2) 0.000(2) -0.012(3)
C23 0.058(4) 0.048(3) 0.050(3) -0.019(3) -0.002(3) -0.019(3)
C24 0.054(4) 0.057(4) 0.044(3) -0.016(3) 0.004(3) -0.024(3)
C25 0.063(4) 0.053(4) 0.042(3) -0.018(3) 0.003(3) -0.012(3)
C26 0.099(6) 0.068(5) 0.066(5) -0.040(4) 0.003(4) -0.011(4)
Sb 0.0963(4) 0.0720(4) 0.0708(4) -0.0395(3) -0.0181(3) 0.0096(3)
F1 0.229(10) 0.130(6) 0.185(8) -0.081(6) -0.066(7) 0.056(6)
F2 0.275(11) 0.172(8) 0.092(5) -0.056(5) 0.008(6) -0.002(7)
F3 0.360(19) 0.217(12) 0.40(2) -0.016(13) -0.149(16) -0.178(13)
F4 0.192(18) 0.36(3) 0.193(18) -0.21(2) -0.114(16) 0.20(2)
F4' 0.142(11) 0.054(6) 0.151(11) -0.022(6) -0.043(9) -0.022(6)
F5 0.186(15) 0.116(10) 0.067(7) -0.017(6) 0.006(8) -0.032(10)
F5' 0.23(2) 0.161(14) 0.115(11) -0.086(11) -0.087(13) 0.060(14)
F6' 0.22(2) 0.139(15) 0.33(3) -0.047(17) -0.10(2) -0.063(14)

loop_
_atom_type_symbol
_atom_type_description
_atom_type_scat_dispersion_real
_atom_type_scat_dispersion_imag
_atom_type_scat_source
C C 0.0033 0.0016 'International Tables Vol C Tables 4.2.6.8 and 6.1.1.4'
H H 0.0000 0.0000 'International Tables Vol C Tables 4.2.6.8 and 6.1.1.4'
N N 0.0061 0.0033 'International Tables Vol C Tables 4.2.6.8 and 6.1.1.4'
O O 0.0106 0.0060 'International Tables Vol C Tables 4.2.6.8 and 6.1.1.4'
F F 0.0171 0.0103 'International Tables Vol C Tables 4.2.6.8 and 6.1.1.4'
Ag Ag -0.8971 1.1015 'International Tables Vol C Tables 4.2.6.8 and 6.1.1.4'
Sb Sb -0.5866 1.5461 'International Tables Vol C Tables 4.2.6.8 and 6.1.1.4'
I I -0.4742 1.8119 'International Tables Vol C Tables 4.2.6.8 and 6.1.1.4'

loop_
_geom_angle_atom_site_label_1
_geom_angle_atom_site_label_2
_geom_angle_atom_site_label_3
_geom_angle
_geom_angle_site_symmetry_1
_geom_angle_site_symmetry_3
_geom_angle_publ_flag
N1 Ag O1 73.59(16) . . ?
N1 Ag N4 125.3(2) . . ?
O1 Ag N4 86.95(17) . . ?
N1 Ag O4 83.92(15) . . ?
O1 Ag O4 129.47(19) . . ?
N4 Ag O4 70.04(15) . . ?
N1 Ag I1 134.78(12) . 2_677 ?
O1 Ag I1 136.19(14) . 2_677 ?
N4 Ag I1 94.20(14) . 2_677 ?
O4 Ag I1 91.18(12) . 2_677 ?
C2 I1 Ag 96.49(18) . 2_677 ?
C5 O1 Ag 132.1(4) . . ?
C12 O3 C13 116.1(6) . . ?
C18 O4 Ag 134.8(4) . . ?
C25 O6 C26 117.9(6) . . ?
C4 N1 C1 115.6(5) . . ?
C4 N1 Ag 131.2(4) . . ?
C1 N1 Ag 113.0(4) . . ?
C3 N2 C4 116.4(6) . . ?
C5 N3 C4 129.6(5) . . ?
C5 N3 H3A 115.2 . . ?
C4 N3 H3A 115.2 . . ?
C17 N4 C14 115.4(5) . . ?
C17 N4 Ag 136.3(4) . . ?
C14 N4 Ag 108.3(4) . . ?
C16 N5 C17 116.5(6) . . ?
C18 N6 C17 129.7(5) . . ?
C18 N6 H6 115.1 . . ?
C17 N6 H6 115.1 . . ?
N1 C1 C2 122.3(5) . . ?
N1 C1 H1 118.8 . . ?
C2 C1 H1 118.8 . . ?
C1 C2 C3 116.9(5) . . ?
C1 C2 I1 120.5(4) . . ?
C3 C2 I1 122.6(5) . . ?
N2 C3 C2 122.2(6) . . ?
N2 C3 H3B 118.9 . . ?
C2 C3 H3B 118.9 . . ?
N1 C4 N2 126.5(5) . . ?
N1 C4 N3 121.1(5) . . ?
N2 C4 N3 112.4(5) . . ?
O1 C5 N3 124.6(5) . . ?
O1 C5 C6 121.1(5) . . ?
N3 C5 C6 114.4(5) . . ?
C7 C6 C11 119.4(5) . . ?
C7 C6 C5 123.0(6) . . ?
C11 C6 C5 117.6(6) . . ?
C6 C7 C8 119.8(6) . . ?
C6 C7 H7 120.1 . . ?
C8 C7 H7 120.1 . . ?
C9 C8 C7 120.9(6) . . ?
C9 C8 H8 119.6 . . ?
C7 C8 H8 119.6 . . ?
C10 C9 C8 119.6(5) . . ?
C10 C9 C12 122.1(6) . . ?
C8 C9 C12 118.2(6) . . ?
C9 C10 C11 120.0(6) . . ?
C9 C10 H10 120.0 . . ?
C11 C10 H10 120.0 . . ?
C10 C11 C6 120.3(6) . . ?
C10 C11 H11 119.9 . . ?
C6 C11 H11 119.9 . . ?
O2 C12 O3 124.7(6) . . ?
O2 C12 C9 123.6(6) . . ?
O3 C12 C9 111.7(6) . . ?
O3 C13 H13A 109.5 . . ?
O3 C13 H13B 109.5 . . ?
H13A C13 H13B 109.5 . . ?
O3 C13 H13C 109.5 . . ?
H13A C13 H13C 109.5 . . ?
H13B C13 H13C 109.5 . . ?
N4 C14 C15 122.6(6) . . ?
N4 C14 H14A 118.7 . . ?
C15 C14 H14A 118.7 . . ?
C14 C15 C16 117.3(6) . . ?
C14 C15 I2 120.3(5) . . ?
C16 C15 I2 122.4(5) . . ?
N5 C16 C15 121.8(6) . . ?
N5 C16 H16 119.1 . . ?
C15 C16 H16 119.1 . . ?
N4 C17 N5 126.4(5) . . ?
N4 C17 N6 120.4(5) . . ?
N5 C17 N6 113.2(5) . . ?
O4 C18 N6 123.1(5) . . ?
O4 C18 C19 119.9(5) . . ?
N6 C18 C19 116.9(5) . . ?
C20 C19 C24 119.2(5) . . ?
C20 C19 C18 123.3(5) . . ?
C24 C19 C18 117.5(5) . . ?
C19 C20 C21 120.3(6) . . ?
C19 C20 H20 119.8 . . ?
C21 C20 H20 119.8 . . ?
C20 C21 C22 120.1(6) . . ?
C20 C21 H21 119.9 . . ?
C22 C21 H21 119.9 . . ?
C23 C22 C21 120.3(5) . . ?
C23 C22 C25 122.0(6) . . ?
C21 C22 C25 117.7(5) . . ?
C22 C23 C24 119.0(5) . . ?
C22 C23 H23 120.5 . . ?
C24 C23 H23 120.5 . . ?
C23 C24 C19 120.9(5) . . ?
C23 C24 H24 119.5 . . ?
C19 C24 H24 119.5 . . ?
O5 C25 O6 123.9(6) . . ?
O5 C25 C22 124.1(6) . . ?
O6 C25 C22 112.1(5) . . ?
O6 C26 H26A 109.5 . . ?
O6 C26 H26B 109.5 . . ?
H26A C26 H26B 109.5 . . ?
O6 C26 H26C 109.5 . . ?
H26A C26 H26C 109.5 . . ?
H26B C26 H26C 109.5 . . ?
F6 Sb F1 107.5(9) . . ?
F6 Sb F2 100.8(9) . . ?
F1 Sb F2 90.7(4) . . ?
F6 Sb F4 53.0(11) . . ?
F1 Sb F4 153.2(12) . . ?
F2 Sb F4 77.3(7) . . ?
F6 Sb F5' 46.3(9) . . ?
F1 Sb F5' 92.9(5) . . ?
F2 Sb F5' 146.2(10) . . ?
F4 Sb F5' 84.7(7) . . ?
F6 Sb F3 167.4(10) . . ?
F1 Sb F3 84.9(6) . . ?
F2 Sb F3 80.8(6) . . ?
F4 Sb F3 116.0(10) . . ?
F5' Sb F3 133.0(10) . . ?
F6 Sb F5 95.1(10) . . ?
F1 Sb F5 86.5(6) . . ?
F2 Sb F5 163.9(7) . . ?
F4 Sb F5 111.3(9) . . ?
F5' Sb F5 49.8(8) . . ?
F3 Sb F5 83.2(8) . . ?
F6 Sb F4' 94.1(9) . . ?
F1 Sb F4' 156.5(6) . . ?
F2 Sb F4' 94.4(5) . . ?
F4 Sb F4' 49.9(10) . . ?
F5' Sb F4' 95.6(7) . . ?
F3 Sb F4' 73.3(6) . . ?
F5 Sb F4' 82.3(6) . . ?
F6 Sb F6' 49.6(9) . . ?
F1 Sb F6' 64.3(7) . . ?
F2 Sb F6' 78.0(8) . . ?
F4 Sb F6' 89.5(13) . . ?
F5' Sb F6' 73.4(11) . . ?
F3 Sb F6' 142.0(8) . . ?
F5 Sb F6' 114.6(9) . . ?
F4' Sb F6' 139.2(8) . . ?
F5' F5 Sb 64.2(7) . . ?
F5 F5' Sb 65.9(8) . . ?
F6' F6 Sb 77.6(12) . . ?
F6 F6' Sb 52.8(10) . . ?

loop_
_geom_bond_atom_site_label_1
_geom_bond_atom_site_label_2
_geom_bond_distance
_geom_bond_site_symmetry_2
_geom_bond_publ_flag
Ag N1 2.382(5) . ?
Ag O1 2.389(4) . ?
Ag N4 2.443(5) . ?
Ag O4 2.473(4) . ?
Ag I1 2.8520(8) 2_677 ?
I1 C2 2.079(5) . ?
I1 Ag 2.8520(8) 2_677 ?
I2 C15 2.084(6) . ?
O1 C5 1.210(7) . ?
O2 C12 1.202(8) . ?
O3 C12 1.321(8) . ?
O3 C13 1.444(7) . ?
O4 C18 1.220(7) . ?
O5 C25 1.197(8) . ?
O6 C25 1.323(8) . ?
O6 C26 1.451(8) . ?
N1 C4 1.325(7) . ?
N1 C1 1.348(7) . ?
N2 C3 1.322(9) . ?
N2 C4 1.331(8) . ?
N3 C5 1.358(8) . ?
N3 C4 1.395(7) . ?
N3 H3A 0.8600 . ?
N4 C17 1.329(8) . ?
N4 C14 1.346(8) . ?
N5 C16 1.325(8) . ?
N5 C17 1.332(8) . ?
N6 C18 1.367(8) . ?
N6 C17 1.395(7) . ?
N6 H6 0.8600 . ?
C1 C2 1.365(9) . ?
C1 H1 0.9300 . ?
C2 C3 1.381(9) . ?
C3 H3B 0.9300 . ?
C5 C6 1.495(8) . ?
C6 C7 1.368(9) . ?
C6 C11 1.394(9) . ?
C7 C8 1.386(8) . ?
C7 H7 0.9300 . ?
C8 C9 1.375(9) . ?
C8 H8 0.9300 . ?
C9 C10 1.370(9) . ?
C9 C12 1.500(8) . ?
C10 C11 1.382(9) . ?
C10 H10 0.9300 . ?
C11 H11 0.9300 . ?
C13 H13A 0.9600 . ?
C13 H13B 0.9600 . ?
C13 H13C 0.9600 . ?
C14 C15 1.357(9) . ?
C14 H14A 0.9300 . ?
C15 C16 1.378(10) . ?
C16 H16 0.9300 . ?
C18 C19 1.492(7) . ?
C19 C20 1.378(8) . ?
C19 C24 1.392(8) . ?
C20 C21 1.382(8) . ?
C20 H20 0.9300 . ?
C21 C22 1.387(9) . ?
C21 H21 0.9300 . ?
C22 C23 1.381(8) . ?
C22 C25 1.491(8) . ?
C23 C24 1.389(8) . ?
C23 H23 0.9300 . ?
C24 H24 0.9300 . ?
C26 H26A 0.9600 . ?
C26 H26B 0.9600 . ?
C26 H26C 0.9600 . ?
Sb F6 1.63(2) . ?
Sb F1 1.799(7) . ?
Sb F2 1.806(7) . ?
Sb F4 1.822(14) . ?
Sb F5' 1.837(13) . ?
Sb F3 1.861(11) . ?
Sb F5 1.862(11) . ?
Sb F4' 1.880(11) . ?
Sb F6' 2.004(18) . ?
F5 F5' 1.56(2) . ?
F6 F6' 1.56(3) . ?
